data_1576624
loop_
_publ_author_name
'Redl, Samuel'
'Halas, Simon'
'Monkowius, Uwe'
'Topf, Christoph'

_publ_section_title
;
 Exploring the bimodal nature of a nickel-based catalytic system for the
 hydrogenation of alkenes and polycyclic aromatic hydrocarbons
;
_journal_issue 4
_journal_name_full 'Catalysis Science &amp; Technology'
_journal_page_first 1238
_journal_page_last 1249
_journal_paper_doi 10.1039/D5CY01341K
_journal_volume 16
_journal_year 2026
_chemical_formula_moiety 'C26 H32 N2 Ni'
_chemical_formula_sum 'C26 H32 N2 Ni'
_chemical_formula_weight 431.24
_space_group_crystal_system monoclinic
_space_group_IT_number 14
_space_group_name_Hall '-P 2ybc'
_space_group_name_H-M_alt 'P 1 21/c 1'
_atom_sites_solution_hydrogens mixed
_audit_update_record
;
2025-10-04 deposited with the CCDC.	2026-01-08 downloaded from the CCDC.
;
_cell_angle_alpha 90
_cell_angle_beta 100.492(2)
_cell_angle_gamma 90
_cell_formula_units_Z 4
_cell_length_a 16.2483(15)
_cell_length_b 16.9672(16)
_cell_length_c 8.7426(8)
_cell_measurement_reflns_used 9666
_cell_measurement_temperature 296.(2)
_cell_measurement_theta_max 21.8270
_cell_measurement_theta_min 2.5498
_cell_volume 2369.9(4)
_computing_cell_refinement 'SAINT V8.40B (Bruker AXS LLC, 2019)'
_computing_data_collection 'Bruker Instrument Service vV6.2.15'
_computing_data_reduction 'SAINT V8.40B (Bruker AXS LLC, 2019)'
_computing_molecular_graphics 'shelXle (C.B. Huebschle, rev 1328)'
_computing_structure_refinement 'SHELXL-2019/1 (Sheldrick, 2019)'
_computing_structure_solution 'XT, VERSION 2018/2'
_diffrn_ambient_temperature 296.(2)
_diffrn_detector_area_resol_mean 7.3910
_diffrn_measured_fraction_theta_full 0.998
_diffrn_measured_fraction_theta_max 0.998
_diffrn_measurement_device_type 'Bruker Querst D8 Eco'
_diffrn_measurement_method '\f and \w scans'
_diffrn_radiation_probe x-ray
_diffrn_radiation_type MoKa
_diffrn_radiation_wavelength 0.71073
_diffrn_reflns_av_R_equivalents 0.1078
_diffrn_reflns_av_unetI/netI 0.0561
_diffrn_reflns_limit_h_max 20
_diffrn_reflns_limit_h_min -20
_diffrn_reflns_limit_k_max 21
_diffrn_reflns_limit_k_min -21
_diffrn_reflns_limit_l_max 10
_diffrn_reflns_limit_l_min -10
_diffrn_reflns_number 122685
_diffrn_reflns_theta_full 25.24
_diffrn_reflns_theta_max 26.41
_diffrn_reflns_theta_min 2.72
_diffrn_source_current 20.0
_diffrn_source_power 1.00
_diffrn_source_voltage 50
_exptl_absorpt_coefficient_mu 0.832
_exptl_absorpt_correction_T_max 0.93
_exptl_absorpt_correction_T_min 0.86
_exptl_absorpt_correction_type multi-scan
_exptl_absorpt_process_details
;
Krause, L., Herbst-Irmer, R., Sheldrick, G. M., Stalke, D. (2015).
"Comparison of silver and molybdenum microfocus X-ray sources for
single-crystal structure determination"
J. Appl. Cryst. 48, 3-10.
doi:10.1107/S1600576714022985
;
_exptl_crystal_colour 'intense red'
_exptl_crystal_density_diffrn 1.209
_exptl_crystal_density_method 'not measured'
_exptl_crystal_description plate
_exptl_crystal_F_000 920
_exptl_crystal_recrystallization_method 'Re-crystallisation from solvent: toluene'
_exptl_crystal_size_max 0.213
_exptl_crystal_size_mid 0.163
_exptl_crystal_size_min 0.095
_refine_diff_density_max 0.816
_refine_diff_density_min -0.574
_refine_ls_extinction_method none
_refine_ls_goodness_of_fit_ref 1.090
_refine_ls_hydrogen_treatment mixed
_refine_ls_matrix_type full
_refine_ls_number_parameters 248
_refine_ls_number_reflns 4853
_refine_ls_number_restraints 0
_refine_ls_restrained_S_all 1.090
_refine_ls_R_factor_all 0.1134
_refine_ls_R_factor_gt 0.0599
_refine_ls_shift/su_max 0.001
_refine_ls_shift/su_mean 0.000
_refine_ls_structure_factor_coef Fsqd
_refine_ls_weighting_details 'w=1/[\s^2^(Fo^2^)+(0.0825P)^2^+1.1267P] where P=(Fo^2^+2Fc^2^)/3'
_refine_ls_weighting_scheme calc
_refine_ls_wR_factor_gt 0.1554
_refine_ls_wR_factor_ref 0.1753
_reflns_Friedel_coverage 0.000
_reflns_number_gt 2850
_reflns_number_total 4853
_reflns_threshold_expression 'I > 2\s(I)'
_cod_data_source_file d5cy01341k2.cif
_cod_data_source_block SR2732
_cod_database_code 1576624

loop_
_space_group_symop_operation_xyz
'x, y, z'
'-x, y+1/2, -z+1/2'
'-x, -y, -z'
'x, -y-1/2, z-1/2'

loop_
_atom_site_type_symbol
_atom_site_label
_atom_site_fract_x
_atom_site_fract_y
_atom_site_fract_z
_atom_site_U_iso_or_equiv
_atom_site_adp_type
_atom_site_calc_flag
_atom_site_refinement_flags_adp
_atom_site_refinement_flags_occupancy
_atom_site_refinement_flags_posn
_atom_site_occupancy
_atom_site_disorder_assembly
_atom_site_disorder_group
Ni Ni1 0.28159(3) 0.52461(3) 0.23561(5) 0.0527(2) Uani d . . . 1 . .
N N1 0.1800(2) 0.53451(17) 0.4662(3) 0.0525(8) Uani d . . . 1 . .
N N2 0.2603(2) 0.43175(19) 0.4975(3) 0.0572(9) Uani d . . . 1 . .
C C1 0.1401(2) 0.6072(2) 0.4108(4) 0.0506(9) Uani d . . . 1 . .
C C2 0.0697(2) 0.6053(2) 0.2953(5) 0.0558(10) Uani d . . . 1 . .
C C3 0.0303(3) 0.6770(3) 0.2507(5) 0.0694(12) Uani d . . . 1 . .
H H3 -0.017060 0.677215 0.172812 0.083000 Uiso calc U . R 1 . .
C C4 0.0592(3) 0.7468(3) 0.3179(6) 0.0751(13) Uani d . . . 1 . .
C C5 0.1294(3) 0.7458(3) 0.4331(6) 0.0741(13) Uani d . . . 1 . .
H H5 0.149381 0.793251 0.478819 0.089000 Uiso calc U . R 1 . .
C C6 0.1714(3) 0.6768(2) 0.4832(5) 0.0603(11) Uani d . . . 1 . .
C C7 0.2407(2) 0.4968(2) 0.4079(4) 0.0464(9) Uani d . . . 1 . .
C C8 0.2160(3) 0.4273(3) 0.6297(5) 0.0768(14) Uani d . . . 1 . .
H H8A 0.253979 0.435556 0.727635 0.092000 Uiso calc U . R 1 . .
H H8B 0.188284 0.376821 0.632697 0.092000 Uiso calc U . R 1 . .
C C9 0.1538(3) 0.4929(3) 0.5967(5) 0.0738(14) Uani d . . . 1 . .
H H9A 0.097295 0.472633 0.567580 0.089000 Uiso calc U . R 1 . .
H H9B 0.156557 0.527218 0.686238 0.089000 Uiso calc U . R 1 . .
C C10 0.0376(3) 0.5284(3) 0.2200(6) 0.0734(13) Uani d . . . 1 . .
H H10A -0.013579 0.537736 0.147905 0.110000 Uiso calc U . R 1 . .
H H10B 0.027311 0.492131 0.298624 0.110000 Uiso calc U . R 1 . .
H H10C 0.078519 0.506622 0.165604 0.110000 Uiso calc U . R 1 . .
C C11 0.0162(4) 0.8233(3) 0.2650(8) 0.121(2) Uani d . . . 1 . .
H H11A 0.052218 0.866607 0.303122 0.181000 Uiso calc U . R 1 . .
H H11B -0.034938 0.827331 0.304858 0.181000 Uiso calc U . R 1 . .
H H11C 0.003913 0.824817 0.153420 0.181000 Uiso calc U . R 1 . .
C C12 0.2489(3) 0.6790(3) 0.6071(6) 0.0893(16) Uani d . . . 1 . .
H H12A 0.257832 0.731723 0.646377 0.134000 Uiso calc U . R 1 . .
H H12B 0.296205 0.662463 0.563613 0.134000 Uiso calc U . R 1 . .
H H12C 0.241994 0.644170 0.690451 0.134000 Uiso calc U . R 1 . .
C C13 0.2341(4) 0.4494(4) 0.0482(5) 0.0885(7) Uani d . . . 1 . .
H H13 0.191038 0.409108 0.049344 0.106000 Uiso calc U . R 1 . .
C C14 0.3191(4) 0.4367(4) 0.0854(5) 0.0885(7) Uani d . . . 1 . .
H H14 0.346950 0.386551 0.117404 0.106000 Uiso calc U . R 1 . .
C C15 0.3587(4) 0.5098(3) 0.0649(5) 0.0885(7) Uani d . . . 1 . .
H H15 0.415930 0.519652 0.082402 0.106000 Uiso calc U . R 1 . .
C C16 0.2957(4) 0.5630(4) 0.0142(5) 0.0885(7) Uani d . . . 1 . .
H H16 0.304092 0.617910 -0.014455 0.106000 Uiso calc U . R 1 . .
C C17 0.2191(4) 0.5259(3) -0.0007(6) 0.0885(7) Uani d . . . 1 . .
H H17 0.164264 0.549315 -0.040840 0.106000 Uiso calc U . R 1 . .
C C18 0.3308(3) 0.3812(2) 0.4944(4) 0.0545(10) Uani d . . . 1 . .
C C19 0.4096(3) 0.4042(3) 0.5678(5) 0.0671(12) Uani d . . . 1 . .
C C20 0.4747(3) 0.3518(3) 0.5686(6) 0.0832(15) Uani d . . . 1 . .
H H20 0.528271 0.366694 0.616421 0.100000 Uiso calc U . R 1 . .
C C21 0.4632(4) 0.2776(3) 0.5006(7) 0.0859(15) Uani d . . . 1 . .
C C22 0.3843(4) 0.2569(3) 0.4290(6) 0.0827(14) Uani d . . . 1 . .
H H22 0.375644 0.207739 0.381902 0.099000 Uiso calc U . R 1 . .
C C23 0.3160(3) 0.3078(2) 0.4245(5) 0.0634(11) Uani d . . . 1 . .
C C24 0.4242(4) 0.4838(3) 0.6440(6) 0.0943(17) Uani d . . . 1 . .
H H24A 0.483073 0.495209 0.664230 0.142000 Uiso calc U . R 1 . .
H H24B 0.403655 0.483652 0.740245 0.142000 Uiso calc U . R 1 . .
H H24C 0.395222 0.523338 0.576196 0.142000 Uiso calc U . R 1 . .
C C25 0.5361(4) 0.2207(4) 0.5079(9) 0.135(3) Uani d . . . 1 . .
H H25A 0.544354 0.209019 0.404331 0.202000 Uiso calc U . R 1 . .
H H25B 0.524006 0.172857 0.558210 0.202000 Uiso calc U . R 1 . .
H H25C 0.585893 0.244225 0.565777 0.202000 Uiso calc U . R 1 . .
C C26 0.2303(3) 0.2816(3) 0.3470(7) 0.0968(17) Uani d . . . 1 . .
H H26A 0.235115 0.244320 0.266521 0.145000 Uiso calc U . R 1 . .
H H26B 0.198686 0.326449 0.302319 0.145000 Uiso calc U . R 1 . .
H H26C 0.202323 0.257399 0.422510 0.145000 Uiso calc U . R 1 . .
H H1 0.307(3) 0.593(3) 0.320(6) 0.129(19) Uiso d . . . 1 . .

loop_
_atom_site_aniso_label
_atom_site_aniso_U_11
_atom_site_aniso_U_22
_atom_site_aniso_U_33
_atom_site_aniso_U_12
_atom_site_aniso_U_13
_atom_site_aniso_U_23
Ni1 0.0635(4) 0.0580(4) 0.0380(3) -0.0012(3) 0.0130(2) 0.0000(2)
N1 0.072(2) 0.0440(18) 0.0455(17) 0.0156(16) 0.0222(16) 0.0068(14)
N2 0.074(2) 0.054(2) 0.0486(18) 0.0189(18) 0.0245(16) 0.0079(16)
C1 0.057(2) 0.047(2) 0.050(2) 0.0049(19) 0.0151(19) 0.0050(18)
C2 0.059(3) 0.052(2) 0.058(2) 0.003(2) 0.016(2) 0.0021(19)
C3 0.056(3) 0.076(3) 0.075(3) 0.009(2) 0.008(2) 0.009(3)
C4 0.073(3) 0.051(3) 0.103(4) 0.014(2) 0.023(3) 0.016(3)
C5 0.079(3) 0.046(3) 0.100(4) -0.004(2) 0.023(3) -0.007(2)
C6 0.068(3) 0.047(2) 0.066(3) 0.001(2) 0.013(2) -0.006(2)
C7 0.061(3) 0.039(2) 0.0372(18) 0.0006(17) 0.0053(17) -0.0036(15)
C8 0.099(4) 0.075(3) 0.064(3) 0.026(3) 0.037(3) 0.028(2)
C9 0.093(4) 0.076(3) 0.063(3) 0.025(3) 0.041(3) 0.021(2)
C10 0.066(3) 0.077(3) 0.078(3) -0.010(2) 0.014(2) -0.020(2)
C11 0.105(5) 0.075(4) 0.186(7) 0.035(3) 0.035(5) 0.040(4)
C12 0.093(4) 0.085(4) 0.079(3) -0.003(3) -0.013(3) -0.018(3)
C13 0.110(2) 0.1039(19) 0.0543(12) 0.0038(15) 0.0223(13) -0.0019(13)
C14 0.110(2) 0.1039(19) 0.0543(12) 0.0038(15) 0.0223(13) -0.0019(13)
C15 0.110(2) 0.1039(19) 0.0543(12) 0.0038(15) 0.0223(13) -0.0019(13)
C16 0.110(2) 0.1039(19) 0.0543(12) 0.0038(15) 0.0223(13) -0.0019(13)
C17 0.110(2) 0.1039(19) 0.0543(12) 0.0038(15) 0.0223(13) -0.0019(13)
C18 0.069(3) 0.050(2) 0.045(2) 0.018(2) 0.0115(19) 0.0069(18)
C19 0.074(3) 0.066(3) 0.058(2) 0.006(2) 0.002(2) 0.005(2)
C20 0.064(3) 0.092(4) 0.091(4) 0.012(3) 0.008(3) 0.021(3)
C21 0.094(4) 0.071(4) 0.097(4) 0.031(3) 0.031(3) 0.020(3)
C22 0.105(4) 0.057(3) 0.090(3) 0.018(3) 0.026(3) 0.002(3)
C23 0.076(3) 0.047(3) 0.066(3) 0.009(2) 0.010(2) 0.003(2)
C24 0.105(4) 0.089(4) 0.082(4) -0.006(3) -0.003(3) -0.016(3)
C25 0.114(5) 0.118(5) 0.180(7) 0.060(4) 0.046(5) 0.012(5)
C26 0.106(4) 0.065(3) 0.113(4) -0.001(3) 0.005(3) -0.014(3)

loop_
_atom_type_symbol
_atom_type_description
_atom_type_scat_dispersion_real
_atom_type_scat_dispersion_imag
_atom_type_scat_source
C C 0.0033 0.0016 'International Tables Vol C Tables 4.2.6.8 and 6.1.1.4'
H H 0.0000 0.0000 'International Tables Vol C Tables 4.2.6.8 and 6.1.1.4'
N N 0.0061 0.0033 'International Tables Vol C Tables 4.2.6.8 and 6.1.1.4'
Ni Ni 0.3393 1.1124 'International Tables Vol C Tables 4.2.6.8 and 6.1.1.4'

loop_
_geom_angle_atom_site_label_1
_geom_angle_atom_site_label_2
_geom_angle_atom_site_label_3
_geom_angle_site_symmetry_1
_geom_angle_site_symmetry_3
_geom_angle
_geom_angle_publ_flag
C7 Ni1 C16 . . 164.9(2) ?
C7 Ni1 C13 . . 110.5(2) ?
C16 Ni1 C13 . . 63.7(2) ?
C7 Ni1 C17 . . 128.7(2) ?
C16 Ni1 C17 . . 38.1(2) ?
C13 Ni1 C17 . . 37.82(19) ?
C7 Ni1 C15 . . 154.3(2) ?
C16 Ni1 C15 . . 38.0(2) ?
C13 Ni1 C15 . . 64.1(2) ?
C17 Ni1 C15 . . 63.8(2) ?
C7 Ni1 C14 . . 120.92(18) ?
C16 Ni1 C14 . . 63.9(2) ?
C13 Ni1 C14 . . 37.71(19) ?
C17 Ni1 C14 . . 63.4(2) ?
C15 Ni1 C14 . . 38.9(2) ?
C7 N1 C1 . . 126.6(3) ?
C7 N1 C9 . . 113.6(3) ?
C1 N1 C9 . . 119.8(3) ?
C7 N2 C18 . . 125.4(3) ?
C7 N2 C8 . . 113.5(3) ?
C18 N2 C8 . . 119.4(3) ?
C2 C1 C6 . . 122.5(4) ?
C2 C1 N1 . . 119.3(3) ?
C6 C1 N1 . . 118.0(3) ?
C1 C2 C3 . . 117.4(4) ?
C1 C2 C10 . . 120.9(4) ?
C3 C2 C10 . . 121.7(4) ?
C4 C3 C2 . . 122.0(4) ?
C3 C4 C5 . . 118.6(4) ?
C3 C4 C11 . . 120.7(5) ?
C5 C4 C11 . . 120.7(5) ?
C4 C5 C6 . . 122.3(4) ?
C5 C6 C1 . . 117.1(4) ?
C5 C6 C12 . . 120.4(4) ?
C1 C6 C12 . . 122.5(4) ?
N1 C7 N2 . . 106.2(3) ?
N1 C7 Ni1 . . 126.3(3) ?
N2 C7 Ni1 . . 127.4(3) ?
N2 C8 C9 . . 102.7(3) ?
N1 C9 C8 . . 103.1(3) ?
C17 C13 C14 . . 109.6(6) ?
C17 C13 Ni1 . . 71.9(3) ?
C14 C13 Ni1 . . 72.7(3) ?
C13 C14 C15 . . 106.9(6) ?
C13 C14 Ni1 . . 69.6(3) ?
C15 C14 Ni1 . . 69.9(3) ?
C16 C15 C14 . . 106.6(6) ?
C16 C15 Ni1 . . 69.6(3) ?
C14 C15 Ni1 . . 71.2(3) ?
C15 C16 C17 . . 109.6(6) ?
C15 C16 Ni1 . . 72.4(3) ?
C17 C16 Ni1 . . 72.3(3) ?
C13 C17 C16 . . 107.2(6) ?
C13 C17 Ni1 . . 70.3(3) ?
C16 C17 Ni1 . . 69.6(3) ?
C19 C18 C23 . . 121.9(4) ?
C19 C18 N2 . . 120.0(4) ?
C23 C18 N2 . . 118.0(4) ?
C18 C19 C20 . . 117.7(4) ?
C18 C19 C24 . . 121.1(4) ?
C20 C19 C24 . . 121.1(5) ?
C19 C20 C21 . . 122.6(5) ?
C22 C21 C20 . . 118.1(5) ?
C22 C21 C25 . . 121.0(5) ?
C20 C21 C25 . . 120.9(6) ?
C21 C22 C23 . . 121.8(5) ?
C18 C23 C22 . . 117.9(4) ?
C18 C23 C26 . . 122.4(4) ?
C22 C23 C26 . . 119.7(4) ?

loop_
_geom_bond_atom_site_label_1
_geom_bond_atom_site_label_2
_geom_bond_site_symmetry_2
_geom_bond_distance
_geom_bond_publ_flag
Ni1 C7 . 1.816(4) ?
Ni1 C16 . 2.095(5) ?
Ni1 C13 . 2.109(5) ?
Ni1 C17 . 2.130(5) ?
Ni1 C15 . 2.131(5) ?
Ni1 C14 . 2.148(5) ?
N1 C7 . 1.350(5) ?
N1 C1 . 1.436(5) ?
N1 C9 . 1.470(5) ?
N2 C7 . 1.357(5) ?
N2 C18 . 1.435(5) ?
N2 C8 . 1.471(5) ?
C1 C2 . 1.382(5) ?
C1 C6 . 1.391(5) ?
C2 C3 . 1.396(6) ?
C2 C10 . 1.511(6) ?
C3 C4 . 1.367(7) ?
C4 C5 . 1.377(7) ?
C4 C11 . 1.507(6) ?
C5 C6 . 1.386(6) ?
C6 C12 . 1.504(6) ?
C8 C9 . 1.495(6) ?
C13 C17 . 1.374(7) ?
C13 C14 . 1.376(7) ?
C14 C15 . 1.424(8) ?
C15 C16 . 1.377(7) ?
C16 C17 . 1.380(7) ?
C18 C19 . 1.380(6) ?
C18 C23 . 1.389(6) ?
C19 C20 . 1.380(6) ?
C19 C24 . 1.506(6) ?
C20 C21 . 1.390(7) ?
C21 C22 . 1.366(7) ?
C21 C25 . 1.521(7) ?
C22 C23 . 1.400(6) ?
C23 C26 . 1.501(6) ?
